data_7117799
loop_
_publ_author_name
'Jorge M. M. Verkade'
'Peter J. L. M. Quaedflieg'
'Gerard K. M. Verzijl'
'Laurent Lefort'
'Floris L. van Delft'
'Johannes G. de Vries'
'Floris P. J. T. Rutjes'

_publ_section_title
;
 Enantio- and diastereoselective synthesis of upsilon-amino alcohol
;
_journal_name_full Chem.Commun.
_journal_page_first 14462
_journal_paper_doi 10.1039/C5cc04445F
_journal_volume 51
_journal_year 2015
_chemical_formula_sum 'C19 H25 N O4'
_chemical_formula_weight 331.40
_chemical_name_systematic
;
 ?
;
_space_group_IT_number 19
_symmetry_cell_setting orthorhombic
_symmetry_space_group_name_Hall 'P 2ac 2ab'
_symmetry_space_group_name_H-M 'P 21 21 21'
_atom_sites_solution_hydrogens geom
_atom_sites_solution_primary direct
_atom_sites_solution_secondary difmap
_audit_creation_date 2006-07-27
_audit_creation_method 'SHELXL, adapted and expanded'
_audit_update_record
;
2015-05-14 deposited with the CCDC.
2015-08-05 downloaded from the CCDC.
;
_cell_angle_alpha 90.00
_cell_angle_beta 90.00
_cell_angle_gamma 90.00
_cell_formula_units_Z 4
_cell_length_a 5.8467(2)
_cell_length_b 17.0069(5)
_cell_length_c 17.3740(9)
_cell_measurement_reflns_used 528
_cell_measurement_temperature 208(2)
_cell_measurement_theta_max 27.500
_cell_measurement_theta_min 2.340
_cell_volume 1727.57(12)
_computing_data_collection
;
Nonius "Collect" program suite (Nonius, 1999)
;
_computing_data_reduction
;
Nonius "EvalCCD" program suite (Duisenberg, 1998)
;
_computing_molecular_graphics
;
PLATON (Spek, 2003)
;
_computing_structure_refinement 'SHELXL-97 (Sheldrick, 1997)'
_computing_structure_solution
;
;
_diffrn_ambient_temperature 208(2)
_diffrn_detector_area_resol_mean 18.4
_diffrn_measured_fraction_theta_full 1.000
_diffrn_measured_fraction_theta_max 1.000
_diffrn_measurement_device 'Nonius KappaCCD'
_diffrn_measurement_method 'area detector \f and \w scan'
_diffrn_radiation_monochromator graphite
_diffrn_radiation_source 'fine-focus sealed tube'
_diffrn_radiation_type MoK\a
_diffrn_radiation_wavelength 0.71073
_diffrn_reflns_av_R_equivalents 0.0237
_diffrn_reflns_av_sigmaI/netI 0.0178
_diffrn_reflns_limit_h_max 7
_diffrn_reflns_limit_h_min -7
_diffrn_reflns_limit_k_max 22
_diffrn_reflns_limit_k_min -22
_diffrn_reflns_limit_l_max 22
_diffrn_reflns_limit_l_min -22
_diffrn_reflns_number 37079
_diffrn_reflns_theta_full 27.50
_diffrn_reflns_theta_max 27.50
_diffrn_reflns_theta_min 2.34
_diffrn_standards_decay_% 0.000
_diffrn_standards_interval_time 0
_diffrn_standards_number 0
_exptl_absorpt_coefficient_mu 0.089
_exptl_absorpt_correction_T_max 0.746
_exptl_absorpt_correction_T_min 0.718
_exptl_absorpt_correction_type multi-scan
_exptl_absorpt_process_details 'SADABS multiscan (Sheldrick, 1996)'
_exptl_crystal_colour 'translucent colourless'
_exptl_crystal_density_diffrn 1.274
_exptl_crystal_density_method 'not measured'
_exptl_crystal_description 'regular rod'
_exptl_crystal_F_000 712
_exptl_crystal_size_max 0.50
_exptl_crystal_size_mid 0.29
_exptl_crystal_size_min 0.25
_refine_diff_density_max 0.199
_refine_diff_density_min -0.210
_refine_diff_density_rms 0.034
_refine_ls_abs_structure_Flack -1.2(9)
_refine_ls_extinction_method none
_refine_ls_goodness_of_fit_all 1.079
_refine_ls_goodness_of_fit_ref 1.079
_refine_ls_hydrogen_treatment constr
_refine_ls_matrix_type full
_refine_ls_number_parameters 222
_refine_ls_number_reflns 3975
_refine_ls_number_restraints 0
_refine_ls_restrained_S_all 1.079
_refine_ls_R_factor_all 0.0445
_refine_ls_R_factor_gt 0.0358
_refine_ls_R_factor_obs 0.0358
_refine_ls_shift/esd_max 0.001
_refine_ls_shift/esd_mean 0.000
_refine_ls_shift/su_max 0.001
_refine_ls_shift/su_mean 0.000
_refine_ls_structure_factor_coef Fsqd
_refine_ls_weighting_details
;
w=1/[\s^2^(Fo^2^)+(0.0365P)^2^+0.4031P] where P=(Fo^2^+2Fc^2^)/3
;
_refine_ls_weighting_scheme calc
_refine_ls_wR_factor_all 0.0841
_refine_ls_wR_factor_gt 0.0793
_refine_ls_wR_factor_obs 0.0793
_refine_ls_wR_factor_ref 0.0841
_reflns_number_gt 3510
_reflns_number_observed 3510
_reflns_number_total 3975
_reflns_observed_criterion >2sigma(I)
_reflns_threshold_expression >2sigma(I)
_cod_data_source_file c5cc04445f2.cif
_cod_data_source_block JV106
_cod_depositor_comments
;
The following automatic conversions were performed:

'_geom_bond_publ_flag' value 'Y' changed to 'y' according to the
built-in table from CIF Core dictionary named 'cif_core.dic' version
2.4.1 from 2010-06-29 (25 times).

'_geom_angle_publ_flag' value 'Y' changed to 'y' according to the
built-in table from CIF Core dictionary named 'cif_core.dic' version
2.4.1 from 2010-06-29 (33 times).

Automatic conversion script
Id: cif_fix_values 3392 2015-05-12 13:50:21Z andrius 
;
_cod_database_code 7117799

loop_
_symmetry_equiv_pos_as_xyz
'x, y, z'
'x+1/2, -y+1/2, -z'
'-x, y+1/2, -z+1/2'
'-x+1/2, -y, z+1/2'

loop_
_atom_site_label
_atom_site_type_symbol
_atom_site_fract_x
_atom_site_fract_y
_atom_site_fract_z
_atom_site_U_iso_or_equiv
_atom_site_adp_type
_atom_site_occupancy
_atom_site_calc_flag
_atom_site_refinement_flags
_atom_site_disorder_assembly
_atom_site_disorder_group
N1 N 0.9548(2) 0.57231(8) 1.29657(7) 0.0309(3) Uani 1 d . . .
H1 H 0.8381 0.5409 1.2922 0.037 Uiso 1 calc R . .
C2 C 1.1771(3) 0.54648(8) 1.26912(8) 0.0260(3) Uani 1 d . . .
H2 H 1.2949 0.5700 1.3030 0.031 Uiso 1 calc R . .
C3 C 1.2229(3) 0.57450(8) 1.18730(8) 0.0244(3) Uani 1 d . . .
C4 C 0.9241(3) 0.64562(8) 1.32949(8) 0.0248(3) Uani 1 d . . .
C5 C 1.0694(3) 0.55520(8) 1.12915(8) 0.0258(3) Uani 1 d . . .
H5 H 0.9399 0.5248 1.1410 0.031 Uiso 1 calc R . .
C6 C 1.1035(3) 0.57983(9) 1.05438(8) 0.0255(3) Uani 1 d . . .
C7 C 1.2935(3) 0.62723(9) 1.03667(8) 0.0264(3) Uani 1 d . . .
C8 C 1.4450(3) 0.64717(9) 1.09431(9) 0.0289(3) Uani 1 d . . .
H8 H 1.5720 0.6791 1.0831 0.035 Uiso 1 calc R . .
C9 C 1.4106(3) 0.62017(9) 1.16902(8) 0.0271(3) Uani 1 d . . .
H9 H 1.5166 0.6332 1.2076 0.033 Uiso 1 calc R . .
O10 O 0.9613(2) 0.56258(7) 0.99390(6) 0.0349(3) Uani 1 d . . .
C10 C 0.7860(3) 0.50573(10) 1.00786(9) 0.0316(3) Uani 1 d . . .
H10A H 0.6847 0.5248 1.0479 0.047 Uiso 1 calc R . .
H10B H 0.8551 0.4566 1.0241 0.047 Uiso 1 calc R . .
H10C H 0.6993 0.4972 0.9610 0.047 Uiso 1 calc R . .
O11 O 1.3105(2) 0.64936(7) 0.96100(6) 0.0351(3) Uani 1 d . . .
C11 C 1.4979(3) 0.69893(11) 0.94131(10) 0.0417(4) Uani 1 d . . .
H11A H 1.6403 0.6717 0.9517 0.063 Uiso 1 calc R . .
H11B H 1.4910 0.7467 0.9717 0.063 Uiso 1 calc R . .
H11C H 1.4898 0.7121 0.8871 0.063 Uiso 1 calc R . .
C12 C 1.1946(3) 0.45667(9) 1.27664(9) 0.0286(3) Uani 1 d . . .
H12A H 1.1276 0.4407 1.3259 0.034 Uiso 1 calc R . .
H12B H 1.1044 0.4323 1.2355 0.034 Uiso 1 calc R . .
C13 C 1.4377(3) 0.42616(9) 1.27228(9) 0.0305(3) Uani 1 d . . .
H13 H 1.5032 0.4425 1.2222 0.037 Uiso 1 calc R . .
O14 O 1.5734(2) 0.46042(7) 1.33236(7) 0.0380(3) Uani 1 d . . .
H14 H 1.5249 0.4455 1.3748 0.057 Uiso 1 calc R . .
C15 C 1.4513(3) 0.33751(10) 1.27732(10) 0.0392(4) Uani 1 d . . .
H15A H 1.3907 0.3202 1.3265 0.059 Uiso 1 calc R . .
H15B H 1.6096 0.3211 1.2728 0.059 Uiso 1 calc R . .
H15C H 1.3625 0.3144 1.2360 0.059 Uiso 1 calc R . .
C16 C 1.0857(3) 0.70586(9) 1.32175(9) 0.0299(3) Uani 1 d . . .
H16 H 1.2168 0.6977 1.2914 0.036 Uiso 1 calc R . .
C17 C 1.0540(3) 0.77736(9) 1.35845(9) 0.0303(3) Uani 1 d . . .
H17 H 1.1647 0.8171 1.3531 0.036 Uiso 1 calc R . .
C18 C 0.8630(3) 0.79116(9) 1.40265(9) 0.0279(3) Uani 1 d . . .
C19 C 0.6984(3) 0.73296(9) 1.40953(9) 0.0274(3) Uani 1 d . . .
H19 H 0.5662 0.7420 1.4390 0.033 Uiso 1 calc R . .
C20 C 0.7292(3) 0.66144(9) 1.37285(8) 0.0263(3) Uani 1 d . . .
H20 H 0.6156 0.6226 1.3773 0.032 Uiso 1 calc R . .
O21 O 0.8508(2) 0.86415(7) 1.43640(8) 0.0411(3) Uani 1 d . . .
C21 C 0.6582(4) 0.88077(11) 1.48155(13) 0.0488(5) Uani 1 d . . .
H21A H 0.6454 0.8420 1.5223 0.073 Uiso 1 calc R . .
H21B H 0.5221 0.8791 1.4497 0.073 Uiso 1 calc R . .
H21C H 0.6737 0.9327 1.5040 0.073 Uiso 1 calc R . .

loop_
_atom_site_aniso_label
_atom_site_aniso_U_11
_atom_site_aniso_U_22
_atom_site_aniso_U_33
_atom_site_aniso_U_23
_atom_site_aniso_U_13
_atom_site_aniso_U_12
N1 0.0300(7) 0.0268(7) 0.0358(7) -0.0054(5) 0.0062(6) -0.0077(6)
C2 0.0278(7) 0.0247(7) 0.0254(7) -0.0032(6) -0.0016(6) -0.0019(6)
C3 0.0261(8) 0.0199(7) 0.0271(7) -0.0029(5) 0.0006(6) 0.0021(6)
C4 0.0279(7) 0.0260(7) 0.0206(6) 0.0011(5) -0.0028(6) -0.0008(6)
C5 0.0259(7) 0.0217(7) 0.0298(7) -0.0007(5) -0.0006(6) -0.0027(6)
C6 0.0254(7) 0.0212(7) 0.0300(7) -0.0043(6) -0.0047(6) 0.0001(6)
C7 0.0295(8) 0.0234(7) 0.0262(7) -0.0012(6) 0.0016(6) 0.0027(6)
C8 0.0264(8) 0.0278(8) 0.0326(8) -0.0037(6) 0.0031(7) -0.0050(6)
C9 0.0251(7) 0.0292(8) 0.0271(7) -0.0056(6) -0.0027(6) -0.0021(6)
O10 0.0363(6) 0.0395(6) 0.0289(5) 0.0036(5) -0.0080(5) -0.0132(5)
C10 0.0283(8) 0.0319(8) 0.0346(8) -0.0031(7) -0.0058(7) -0.0056(7)
O11 0.0380(6) 0.0392(7) 0.0281(6) 0.0041(5) 0.0012(5) -0.0099(5)
C11 0.0418(10) 0.0471(11) 0.0363(9) 0.0076(8) 0.0032(8) -0.0117(8)
C12 0.0337(8) 0.0256(7) 0.0264(7) -0.0007(6) -0.0029(7) -0.0051(6)
C13 0.0362(8) 0.0329(8) 0.0224(7) 0.0005(6) 0.0023(7) 0.0002(7)
O14 0.0345(6) 0.0384(6) 0.0411(6) 0.0029(5) -0.0061(6) -0.0075(5)
C15 0.0480(10) 0.0342(9) 0.0353(8) -0.0046(7) -0.0032(8) 0.0092(8)
C16 0.0288(8) 0.0286(8) 0.0324(8) -0.0013(6) 0.0077(7) -0.0028(7)
C17 0.0290(8) 0.0245(8) 0.0372(8) 0.0006(6) 0.0057(7) -0.0047(6)
C18 0.0303(8) 0.0243(7) 0.0292(7) 0.0001(6) 0.0005(6) 0.0013(6)
C19 0.0228(7) 0.0308(8) 0.0284(7) 0.0025(6) 0.0027(6) 0.0011(6)
C20 0.0249(7) 0.0289(8) 0.0251(7) 0.0035(6) -0.0024(6) -0.0048(6)
O21 0.0381(7) 0.0285(6) 0.0566(7) -0.0110(5) 0.0169(6) -0.0026(5)
C21 0.0465(11) 0.0334(10) 0.0664(13) -0.0117(9) 0.0217(10) 0.0025(8)

loop_
_atom_type_symbol
_atom_type_description
_atom_type_scat_dispersion_real
_atom_type_scat_dispersion_imag
_atom_type_scat_source
C C 0.0033 0.0016 'International Tables Vol C Tables 4.2.6.8 and 6.1.1.4'
H H 0.0000 0.0000 'International Tables Vol C Tables 4.2.6.8 and 6.1.1.4'
N N 0.0061 0.0033 'International Tables Vol C Tables 4.2.6.8 and 6.1.1.4'
O O 0.0106 0.0060 'International Tables Vol C Tables 4.2.6.8 and 6.1.1.4'

loop_
_geom_angle_atom_site_label_1
_geom_angle_atom_site_label_2
_geom_angle_atom_site_label_3
_geom_angle
_geom_angle_site_symmetry_1
_geom_angle_site_symmetry_3
_geom_angle_publ_flag
C4 N1 C2 121.63(13) . . y
N1 C2 C3 111.65(13) . . y
N1 C2 C12 109.41(13) . . y
C3 C2 C12 112.25(12) . . y
C9 C3 C5 118.59(13) . . y
C9 C3 C2 122.00(13) . . y
C5 C3 C2 119.40(13) . . y
N1 C4 C20 120.27(13) . . y
N1 C4 C16 122.15(14) . . y
C20 C4 C16 117.58(13) . . y
C6 C5 C3 121.28(14) . . y
O10 C6 C5 124.68(14) . . y
O10 C6 C7 115.70(13) . . y
C5 C6 C7 119.61(13) . . y
O11 C7 C8 125.58(14) . . y
O11 C7 C6 115.11(13) . . y
C8 C7 C6 119.31(13) . . y
C7 C8 C9 120.20(14) . . y
C3 C9 C8 120.98(14) . . y
C6 O10 C10 116.68(11) . . y
C7 O11 C11 116.66(13) . . y
C13 C12 C2 113.48(13) . . y
O14 C13 C15 109.47(13) . . y
O14 C13 C12 110.10(13) . . y
C15 C13 C12 112.84(15) . . y
C17 C16 C4 120.49(14) . . y
C18 C17 C16 121.04(14) . . y
O21 C18 C17 115.75(13) . . y
O21 C18 C19 124.91(14) . . y
C17 C18 C19 119.34(14) . . y
C20 C19 C18 119.84(14) . . y
C19 C20 C4 121.67(14) . . y
C18 O21 C21 117.56(13) . . y

loop_
_geom_bond_atom_site_label_1
_geom_bond_atom_site_label_2
_geom_bond_distance
_geom_bond_site_symmetry_2
_geom_bond_publ_flag
N1 C4 1.3833(19) . y
N1 C2 1.453(2) . y
C2 C3 1.523(2) . y
C2 C12 1.536(2) . y
C3 C9 1.382(2) . y
C3 C5 1.391(2) . y
C4 C20 1.392(2) . y
C4 C16 1.400(2) . y
C5 C6 1.379(2) . y
C6 O10 1.3716(18) . y
C6 C7 1.407(2) . y
C7 O11 1.3713(18) . y
C7 C8 1.379(2) . y
C8 C9 1.392(2) . y
O10 C10 1.4297(18) . y
O11 C11 1.424(2) . y
C12 C13 1.515(2) . y
C13 O14 1.4350(19) . y
C13 C15 1.512(2) . y
C16 C17 1.386(2) . y
C17 C18 1.375(2) . y
C18 O21 1.3746(18) . y
C18 C19 1.385(2) . y
C19 C20 1.385(2) . y
O21 C21 1.401(2) . y
